data_1006127
loop_
_publ_author_name
'Oleksyn, O'
'Schobinger-Papamantellos, P'
'Rodriguez-Carvajal, J'
'Brueck, E'
'Buschow, K H J'

_publ_section_title
;
Crystal structure and magnetic ordering in Er Fe6 Ge6 studied by X-ray,
neutron diffraction and magnetic measurements
;
_journal_coden_ASTM JALCEU
_journal_name_full 'Journal of Alloys Compd.'
_journal_page_first 36
_journal_page_last 45
_journal_paper_doi 10.1016/S0925-8388(96)03125-8
_journal_volume 257
_journal_year 1997
_chemical_formula_structural 'Er Fe6 Ge6'
_chemical_formula_sum 'Er Fe6 Ge6'
_chemical_name_systematic 'Erbium iron germanide (1/6/6)'
_space_group_IT_number 71
_symmetry_cell_setting orthorhombic
_symmetry_Int_Tables_number 71
_symmetry_space_group_name_Hall '-I 2 2'
_symmetry_space_group_name_H-M 'I m m m'
_cell_angle_alpha 90
_cell_angle_beta 90
_cell_angle_gamma 90
_cell_formula_units_Z 6
_cell_length_a 8.1008(1)
_cell_length_b 26.53181(2)
_cell_length_c 5.10768(1)
_cell_volume 1097.8
_refine_ls_R_factor_all 0.06
_cod_database_code 1006127

loop_
_symmetry_equiv_pos_as_xyz
x,y,z
x,-y,-z
-x,y,-z
-x,-y,z
-x,-y,-z
-x,y,z
x,-y,z
x,y,-z
1/2+x,1/2+y,1/2+z
1/2+x,1/2-y,1/2-z
1/2-x,1/2+y,1/2-z
1/2-x,1/2-y,1/2+z
1/2-x,1/2-y,1/2-z
1/2-x,1/2+y,1/2+z
1/2+x,1/2-y,1/2+z
1/2+x,1/2+y,1/2-z

loop_
_atom_site_label
_atom_site_type_symbol
_atom_site_symmetry_multiplicity
_atom_site_Wyckoff_symbol
_atom_site_fract_x
_atom_site_fract_y
_atom_site_fract_z
_atom_site_occupancy
_atom_site_attached_hydrogens
_atom_site_calc_flag
Er1 Er0 2 a 0. 0. 0. 1. 0 d
Er2 Er0 4 h 0. 0.1670(9) 0.5 0.800(24) 0 d
Er3 Er0 4 g 0.5 0.1679(6) 0.5 0.200(24) 0 d
Ge1 Ge0 4 e 0.331(4) 0. 0. 0.564(24) 0 d
Ge2 Ge0 8 n 0.350(1) 0.166(1) 0.5 0.700(16) 0 d
Ge3 Ge0 4 e 0.858(4) 0. 0. 0.436(16) 0 d
Ge4 Ge0 8 n 0.845(4) 0.1670(9) 0.5 0.300(16) 0 d
Ge5 Ge0 4 h 0. 0.0545(6) 0.5 1. 0 d
Ge6 Ge0 4 g 0.5 0.0555(8) 0.5 1. 0 d
Ge7 Ge0 4 g 0. 0.1136(6) 0. 1. 0 d
Ge8 Ge0 4 h 0.5 0.1112(8) 0. 1. 0 d
Ge9 Ge0 4 g 0. 0.2194(7) 0. 1. 0 d
Ge10 Ge0 4 h 0.5 0.2229(6) 0. 1. 0 d
Fe1 Fe0 4 f 0.2524(1) 0. 0.5 1. 0 d
Fe2 Fe0 8 k 0.25 0.25 0.25 1. 0 d
Fe3 Fe0 8 n 0.250(1) 0.3334(25) 0.5 1. 0 d
Fe4 Fe0 16 o 0.2516(7) 0.0820(2) 0.243(2) 1. 0 d

loop_
_atom_type_symbol
_atom_type_oxidation_number
Er0 0.000
Ge0 0.000
Fe0 0.000
